data_4300213
loop_
_publ_author_name
'Kie-Moon Sung'
'R. H. Holm'

_publ_section_title
;
Synthesis and Structures of Bis(dithiolene)-Tungsten(IV) Complexes
Related to the Active Sites of Tungstoenzymes
;
_journal_name_full 'Inorganic Chemistry'
_journal_page_first 1275
_journal_page_last 1281
_journal_paper_doi 10.1021/ic991153u
_journal_volume 39
_journal_year 2000
_chemical_formula_sum 'C23 H37 N O S4 Se W'
_chemical_formula_weight 734.59
_space_group_IT_number 2
_symmetry_cell_setting Triclinic
_symmetry_space_group_name_Hall '-P 1'
_symmetry_space_group_name_H-M 'P -1'
_atom_sites_solution_hydrogens geom
_atom_sites_solution_primary direct
_atom_sites_solution_secondary difmap
_audit_creation_method SHELXL-97
_cell_angle_alpha 103.4970(10)
_cell_angle_beta 104.7940(10)
_cell_angle_gamma 116.1700(10)
_cell_formula_units_Z 8
_cell_length_a 19.2516(4)
_cell_length_b 19.2618(3)
_cell_length_c 19.3633(4)
_cell_measurement_temperature 213(2)
_cell_volume 5713.9(2)
_computing_cell_refinement 'Bruker SMART'
_computing_data_collection 'Bruker SMART'
_computing_data_reduction 'Bruker SHELXTL'
_computing_molecular_graphics 'Bruker SHELXTL'
_computing_publication_material 'Bruker SHELXTL'
_computing_structure_refinement 'SHELXL-97 (Sheldrick, 1997)'
_computing_structure_solution 'SHELXS-97 (Sheldrick, 1990)'
_diffrn_ambient_temperature 213(2)
_diffrn_measured_fraction_theta_full 0.996
_diffrn_measured_fraction_theta_max 0.996
_diffrn_measurement_device_type 'CCD area detector'
_diffrn_measurement_method 'phi and omega scans'
_diffrn_radiation_monochromator graphite
_diffrn_radiation_source 'fine-focus sealed tube'
_diffrn_radiation_type MoK\a
_diffrn_radiation_wavelength 0.71073
_diffrn_reflns_av_R_equivalents 0.0540
_diffrn_reflns_av_sigmaI/netI 0.1201
_diffrn_reflns_limit_h_max 20
_diffrn_reflns_limit_h_min -20
_diffrn_reflns_limit_k_max 18
_diffrn_reflns_limit_k_min -20
_diffrn_reflns_limit_l_max 20
_diffrn_reflns_limit_l_min -16
_diffrn_reflns_number 24752
_diffrn_reflns_theta_full 22.50
_diffrn_reflns_theta_max 22.50
_diffrn_reflns_theta_min 1.19
_exptl_absorpt_coefficient_mu 5.625
_exptl_absorpt_correction_type SADABS
_exptl_crystal_density_diffrn 1.708
_exptl_crystal_density_method 'not measured'
_exptl_crystal_F_000 2896
_exptl_crystal_size_max 0.4
_exptl_crystal_size_mid 0.4
_exptl_crystal_size_min 0.1
_refine_diff_density_max 1.507
_refine_diff_density_min -0.943
_refine_diff_density_rms 0.150
_refine_ls_extinction_method none
_refine_ls_goodness_of_fit_ref 0.951
_refine_ls_hydrogen_treatment mixed
_refine_ls_matrix_type full
_refine_ls_number_parameters 1127
_refine_ls_number_reflns 14884
_refine_ls_number_restraints 0
_refine_ls_restrained_S_all 0.951
_refine_ls_R_factor_all 0.1021
_refine_ls_R_factor_gt 0.0479
_refine_ls_shift/su_max 0.166
_refine_ls_shift/su_mean 0.007
_refine_ls_structure_factor_coef Fsqd
_refine_ls_weighting_details 'calc w=1/[\s^2^(Fo^2^)+(0.0120P)^2^+0.0000P] where P=(Fo^2^+2Fc^2^)/3'
_refine_ls_weighting_scheme calc
_refine_ls_wR_factor_gt 0.0716
_refine_ls_wR_factor_ref 0.0823
_reflns_number_gt 9058
_reflns_number_total 14884
_reflns_threshold_expression >2sigma(I)
_cod_duplicate_entry 4300208
_cod_original_cell_volume 5713.85(19)
_cod_database_code 4300213

loop_
_symmetry_equiv_pos_as_xyz
'x, y, z'
'-x, -y, -z'

loop_
_atom_site_label
_atom_site_type_symbol
_atom_site_fract_x
_atom_site_fract_y
_atom_site_fract_z
_atom_site_U_iso_or_equiv
_atom_site_adp_type
_atom_site_occupancy
_atom_site_symmetry_multiplicity
_atom_site_calc_flag
_atom_site_refinement_flags
_atom_site_disorder_assembly
_atom_site_disorder_group
W1 W 0.76714(3) 0.06392(3) 0.81618(3) 0.03105(14) Uani 1 1 d . . .
Se1 Se 0.81719(8) -0.02510(8) 0.86441(8) 0.0431(4) Uani 1 1 d . . .
S1 S 0.79934(19) 0.03599(19) 0.70500(19) 0.0417(9) Uani 1 1 d . . .
O1 O 0.6327(5) -0.0273(5) 0.8795(6) 0.062(3) Uani 1 1 d . . .
W2 W 1.18715(3) 0.00892(3) 0.68982(3) 0.03137(14) Uani 1 1 d . . .
Se2 Se 1.25554(7) -0.05651(7) 0.62538(8) 0.0381(3) Uani 1 1 d . . .
S2 S 0.63373(18) 0.00795(19) 0.7149(2) 0.0420(9) Uani 1 1 d . . .
W3 W 1.23184(3) -0.42539(3) 0.81390(3) 0.03345(15) Uani 1 1 d . . .
Se3 Se 1.29598(7) -0.49959(7) 0.87303(8) 0.0403(3) Uani 1 1 d . . .
S3 S 0.91408(18) 0.17393(19) 0.8790(2) 0.0410(9) Uani 1 1 d . . .
Se4 Se 1.23099(8) 0.55325(8) 1.36878(8) 0.0453(4) Uani 1 1 d . . .
S4 S 0.75702(18) 0.17573(18) 0.88191(19) 0.0375(8) Uani 1 1 d . . .
S5 S 1.25034(19) 0.0031(2) 0.80961(19) 0.0462(9) Uani 1 1 d . . .
S6 S 1.24550(19) 0.14823(19) 0.7779(2) 0.0457(9) Uani 1 1 d . . .
S7 S 1.07432(18) -0.13083(18) 0.65873(19) 0.0383(8) Uani 1 1 d . . .
S8 S 1.07161(18) 0.01257(18) 0.61799(19) 0.0366(8) Uani 1 1 d . . .
S9 S 1.23762(18) -0.30698(18) 0.88965(19) 0.0388(9) Uani 1 1 d . . .
S10 S 1.37210(19) -0.31802(18) 0.8382(2) 0.0426(9) Uani 1 1 d . . .
S11 S 1.0912(2) -0.47642(19) 0.7316(2) 0.0505(10) Uani 1 1 d . . .
S12 S 1.2286(2) -0.48899(19) 0.69069(19) 0.0453(9) Uani 1 1 d . . .
S13 S 1.4312(2) 0.66092(19) 1.3866(2) 0.0465(9) Uani 1 1 d . . .
S14 S 1.44310(19) 0.5086(2) 1.3890(2) 0.0463(9) Uani 1 1 d . . .
S15 S 1.2888(2) 0.5466(2) 1.2125(2) 0.0481(9) Uani 1 1 d . . .
S16 S 1.2803(2) 0.3869(2) 1.2201(2) 0.0484(9) Uani 1 1 d . . .
W4 W 1.32621(3) 0.51315(3) 1.32210(3) 0.03642(15) Uani 1 1 d . . .
O2 O 1.2645(5) 0.1283(5) 0.6076(6) 0.055(3) Uani 1 1 d . . .
O4 O 1.2385(5) 0.3695(6) 1.3802(6) 0.066(3) Uani 1 1 d . . .
O3 O 1.1179(6) -0.5003(5) 0.9002(6) 0.066(3) Uani 1 1 d . . .
N1A N 1.0552(6) 0.2414(6) 0.6877(6) 0.041(3) Uani 1 1 d . . .
C3 C 0.6376(7) -0.0199(6) 0.6243(6) 0.032(3) Uani 1 1 d . . .
C1 C 0.6811(7) 0.0046(7) 0.8568(8) 0.040(3) Uani 1 1 d . . .
C48 C 1.5367(7) 0.6088(8) 1.4337(7) 0.039(3) Uani 1 1 d . . .
C51 C 1.2561(7) 0.4644(8) 1.1274(8) 0.046(4) Uani 1 1 d . . .
C16 C 1.2366(7) 0.0831(8) 0.6370(7) 0.037(3) Uani 1 1 d . . .
C10 C 0.9283(7) 0.0076(7) 0.8665(8) 0.038(3) Uani 1 1 d . . .
C17 C 1.2980(8) 0.1010(10) 0.8857(8) 0.058(4) Uani 1 1 d . . .
C52 C 1.2484(7) 0.3918(9) 1.1291(7) 0.044(4) Uani 1 1 d . . .
C24 C 0.8977(7) -0.0778(7) 0.5579(7) 0.047(4) Uani 1 1 d . . .
H24A H 0.8483 -0.1304 0.5470 0.070 Uiso 1 1 calc R . .
H24B H 0.8956 -0.0704 0.5103 0.070 Uiso 1 1 calc R . .
H24C H 0.8990 -0.0323 0.5928 0.070 Uiso 1 1 calc R . .
C2 C 0.7120(7) -0.0031(6) 0.6206(8) 0.041(3) Uani 1 1 d . . .
C25 C 1.2357(7) -0.1613(7) 0.6332(8) 0.043(4) Uani 1 1 d . . .
C11 C 0.9961(8) 0.0487(7) 0.9346(8) 0.049(4) Uani 1 1 d . . .
H11A H 0.9895 0.0649 0.9805 0.059 Uiso 1 1 calc R . .
C31 C 1.1603(7) -0.4740(7) 0.8705(8) 0.042(3) Uani 1 1 d . . .
C46 C 1.2690(7) 0.4192(8) 1.3592(8) 0.040(3) Uani 1 1 d . . .
C1A C 0.9868(9) 0.1781(8) 0.6117(8) 0.063(4) Uani 1 1 d . . .
H1AA H 0.9349 0.1483 0.6186 0.076 Uiso 1 1 calc R . .
H1AB H 1.0007 0.1373 0.5913 0.076 Uiso 1 1 calc R . .
C18 C 1.3006(8) 0.1659(8) 0.8718(8) 0.049(4) Uani 1 1 d . . .
C7 C 0.8540(7) 0.2717(7) 0.9214(8) 0.043(4) Uani 1 1 d . . .
C12 C 1.0752(8) 0.0678(8) 0.9386(9) 0.061(4) Uani 1 1 d . . .
H12A H 1.1212 0.0966 0.9867 0.073 Uiso 1 1 calc R . .
C23 C 0.8987(6) -0.2214(7) 0.5977(7) 0.047(4) Uani 1 1 d . . .
H23A H 0.8495 -0.2203 0.5725 0.071 Uiso 1 1 calc R . .
H23B H 0.9001 -0.2260 0.6463 0.071 Uiso 1 1 calc R . .
H23C H 0.8962 -0.2690 0.5648 0.071 Uiso 1 1 calc R . .
C33 C 1.3873(7) -0.2193(7) 0.8839(7) 0.039(3) Uani 1 1 d . . .
C22 C 0.9762(7) -0.0784(7) 0.5950(6) 0.029(3) Uani 1 1 d . . .
C21 C 0.9768(7) -0.1421(7) 0.6124(7) 0.036(3) Uani 1 1 d . . .
C34 C 1.3377(7) -0.1330(7) 0.9476(8) 0.051(4) Uani 1 1 d . . .
H34A H 1.3903 -0.0869 0.9540 0.077 Uiso 1 1 calc R . .
H34B H 1.3366 -0.1283 0.9977 0.077 Uiso 1 1 calc R . .
H34C H 1.2913 -0.1316 0.9161 0.077 Uiso 1 1 calc R . .
C55 C 1.2481(8) 0.6560(8) 1.3563(8) 0.042(3) Uani 1 1 d . . .
C32 C 1.3299(7) -0.2139(7) 0.9087(7) 0.037(3) Uani 1 1 d . . .
C37 C 1.1300(9) -0.5310(7) 0.6182(8) 0.057(4) Uani 1 1 d . . .
C13 C 1.0860(9) 0.0441(9) 0.8712(11) 0.065(5) Uani 1 1 d . . .
H13A H 1.1390 0.0554 0.8734 0.078 Uiso 1 1 calc R . .
C40 C 1.3940(8) -0.4893(7) 0.8564(8) 0.038(3) Uani 1 1 d . . .
N1B N 1.5205(6) 0.1919(6) 0.8043(5) 0.035(3) Uani 1 1 d . . .
C6 C 0.9235(8) 0.2698(7) 0.9201(8) 0.045(4) Uani 1 1 d . . .
C15 C 0.9398(8) -0.0148(7) 0.7970(8) 0.047(4) Uani 1 1 d . . .
H15A H 0.8941 -0.0420 0.7488 0.057 Uiso 1 1 calc R . .
C7A C 1.1414(7) 0.2899(7) 0.6841(8) 0.059(4) Uani 1 1 d . . .
H7AA H 1.1395 0.3272 0.6585 0.071 Uiso 1 1 calc R . .
H7AB H 1.1843 0.3251 0.7370 0.071 Uiso 1 1 calc R . .
C60 C 1.2110(8) 0.6548(8) 1.2868(8) 0.050(4) Uani 1 1 d . . .
H60A H 1.1772 0.6037 1.2437 0.060 Uiso 1 1 calc R . .
C47 C 1.5287(7) 0.6734(8) 1.4296(7) 0.043(4) Uani 1 1 d . . .
C28 C 1.2215(9) -0.3083(10) 0.6406(12) 0.076(5) Uani 1 1 d . . .
H28A H 1.2189 -0.3567 0.6438 0.092 Uiso 1 1 calc R . .
C3A C 1.0592(9) 0.1950(8) 0.7416(9) 0.060(4) Uani 1 1 d . . .
H3AA H 1.0031 0.1646 0.7410 0.072 Uiso 1 1 calc R . .
H3AB H 1.0710 0.1532 0.7190 0.072 Uiso 1 1 calc R . .
C4 C 0.7258(7) -0.0103(7) 0.5455(7) 0.051(4) Uani 1 1 d . . .
H4A H 0.6732 -0.0323 0.5027 0.076 Uiso 1 1 calc R . .
H4B H 0.7460 -0.0476 0.5359 0.076 Uiso 1 1 calc R . .
H4C H 0.7670 0.0444 0.5507 0.076 Uiso 1 1 calc R . .
C5A C 1.0404(8) 0.3099(7) 0.7231(8) 0.052(4) Uani 1 1 d . . .
H5AA H 1.0849 0.3464 0.7751 0.063 Uiso 1 1 calc R . .
H5AB H 1.0458 0.3438 0.6925 0.063 Uiso 1 1 calc R . .
C57 C 1.3115(9) 0.8067(9) 1.4102(10) 0.071(5) Uani 1 1 d . . .
H57A H 1.3459 0.8587 1.4523 0.085 Uiso 1 1 calc R . .
C49 C 1.6045(7) 0.7632(8) 1.4640(8) 0.065(4) Uani 1 1 d . . .
H49A H 1.6556 0.7641 1.4864 0.097 Uiso 1 1 calc R . .
H49B H 1.5989 0.7982 1.5037 0.097 Uiso 1 1 calc R . .
H49C H 1.6070 0.7842 1.4238 0.097 Uiso 1 1 calc R . .
C4A C 1.1215(9) 0.2453(9) 0.8246(8) 0.072(5) Uani 1 1 d . . .
H4AA H 1.1165 0.2083 0.8514 0.108 Uiso 1 1 calc R . .
H4AB H 1.1100 0.2861 0.8490 0.108 Uiso 1 1 calc R . .
H4AC H 1.1779 0.2737 0.8270 0.108 Uiso 1 1 calc R . .
C26 C 1.2253(7) -0.2205(8) 0.5672(7) 0.051(4) Uani 1 1 d . . .
H26A H 1.2231 -0.2114 0.5217 0.061 Uiso 1 1 calc R . .
C35 C 1.4629(7) -0.1442(7) 0.8889(8) 0.059(4) Uani 1 1 d . . .
H35A H 1.4650 -0.0940 0.9151 0.089 Uiso 1 1 calc R . .
H35B H 1.4588 -0.1490 0.8373 0.089 Uiso 1 1 calc R . .
H35C H 1.5135 -0.1413 0.9174 0.089 Uiso 1 1 calc R . .
C50 C 1.6167(7) 0.6107(8) 1.4658(8) 0.060(4) Uani 1 1 d . . .
H50A H 1.6641 0.6679 1.4890 0.090 Uiso 1 1 calc R . .
H50B H 1.6226 0.5780 1.4246 0.090 Uiso 1 1 calc R . .
H50C H 1.6151 0.5874 1.5045 0.090 Uiso 1 1 calc R . .
C3B C 1.5882(8) 0.2564(8) 0.8844(8) 0.064(4) Uani 1 1 d . . .
H3BA H 1.6269 0.2383 0.9013 0.077 Uiso 1 1 calc R . .
H3BB H 1.6204 0.3095 0.8804 0.077 Uiso 1 1 calc R . .
C1B C 1.5642(8) 0.1890(9) 0.7495(9) 0.062(4) Uani 1 1 d . . .
H1BA H 1.5941 0.2447 0.7495 0.074 Uiso 1 1 calc R . .
H1BB H 1.6063 0.1760 0.7701 0.074 Uiso 1 1 calc R . .
C59 C 1.2211(9) 0.7253(10) 1.2776(9) 0.060(4) Uani 1 1 d . . .
H59A H 1.1934 0.7217 1.2287 0.071 Uiso 1 1 calc R . .
C5 C 0.5572(8) -0.0515(8) 0.5559(8) 0.059(4) Uani 1 1 d . . .
H5A H 0.5652 -0.0644 0.5087 0.089 Uiso 1 1 calc R . .
H5B H 0.5434 -0.0089 0.5612 0.089 Uiso 1 1 calc R . .
H5C H 0.5117 -0.1015 0.5542 0.089 Uiso 1 1 calc R . .
C27 C 1.2181(8) -0.2957(9) 0.5734(10) 0.069(5) Uani 1 1 d . . .
H27A H 1.2110 -0.3368 0.5310 0.082 Uiso 1 1 calc R . .
C56 C 1.3007(8) 0.7322(8) 1.4206(8) 0.054(4) Uani 1 1 d . . .
H56A H 1.3282 0.7347 1.4690 0.065 Uiso 1 1 calc R . .
C6A C 0.9564(8) 0.2795(8) 0.7282(9) 0.074(5) Uani 1 1 d . . .
H6AA H 0.9528 0.3270 0.7511 0.111 Uiso 1 1 calc R . .
H6AB H 0.9509 0.2474 0.7598 0.111 Uiso 1 1 calc R . .
H6AC H 0.9116 0.2446 0.6769 0.111 Uiso 1 1 calc R . .
C36 C 1.0684(8) -0.5274(7) 0.6365(8) 0.052(4) Uani 1 1 d . . .
C9 C 0.8508(8) 0.3492(7) 0.9529(7) 0.059(4) Uani 1 1 d . . .
H9A H 0.9067 0.3986 0.9737 0.088 Uiso 1 1 calc R . .
H9B H 0.8307 0.3464 0.9933 0.088 Uiso 1 1 calc R . .
H9C H 0.8131 0.3517 0.9116 0.088 Uiso 1 1 calc R . .
C2B C 1.5074(9) 0.1269(9) 0.6671(8) 0.076(5) Uani 1 1 d . . .
H2BA H 1.5407 0.1297 0.6373 0.113 Uiso 1 1 calc R . .
H2BB H 1.4665 0.1401 0.6452 0.113 Uiso 1 1 calc R . .
H2BC H 1.4785 0.0711 0.6660 0.113 Uiso 1 1 calc R . .
C58 C 1.2711(10) 0.8013(10) 1.3386(12) 0.069(5) Uani 1 1 d . . .
H58A H 1.2777 0.8497 1.3315 0.083 Uiso 1 1 calc R . .
C7B C 1.4563(7) 0.2138(8) 0.7768(8) 0.053(4) Uani 1 1 d . . .
H7BA H 1.4269 0.2104 0.8110 0.063 Uiso 1 1 calc R . .
H7BB H 1.4147 0.1713 0.7252 0.063 Uiso 1 1 calc R . .
C41 C 1.3912(9) -0.5149(9) 0.7819(10) 0.073(5) Uani 1 1 d . . .
H41A H 1.3431 -0.5314 0.7393 0.088 Uiso 1 1 calc R . .
C5B C 1.4707(8) 0.1064(8) 0.8064(8) 0.054(4) Uani 1 1 d . . .
H5BA H 1.4438 0.1116 0.8418 0.064 Uiso 1 1 calc R . .
H5BB H 1.4258 0.0677 0.7549 0.064 Uiso 1 1 calc R . .
C53 C 1.2410(8) 0.4809(9) 1.0538(8) 0.070(5) Uani 1 1 d . . .
H53A H 1.2241 0.4319 1.0104 0.105 Uiso 1 1 calc R . .
H53B H 1.2924 0.5282 1.0596 0.105 Uiso 1 1 calc R . .
H53C H 1.1970 0.4930 1.0449 0.105 Uiso 1 1 calc R . .
N1D N 1.0132(6) -0.2640(6) 0.8299(6) 0.044(3) Uani 1 1 d . . .
N1C N 1.4766(7) 0.2820(7) 1.3182(7) 0.049(3) Uani 1 1 d . . .
C6C C 1.5554(9) 0.2071(9) 1.3528(10) 0.089(6) Uani 1 1 d . . .
H6CA H 1.5813 0.1805 1.3308 0.133 Uiso 1 1 calc R . .
H6CB H 1.5098 0.1667 1.3608 0.133 Uiso 1 1 calc R . .
H6CC H 1.5969 0.2532 1.4018 0.133 Uiso 1 1 calc R . .
C19 C 1.3373(9) 0.1023(9) 0.9668(8) 0.075(5) Uani 1 1 d . . .
H19A H 1.3620 0.1572 1.0062 0.112 Uiso 1 1 calc R . .
H19B H 1.3804 0.0895 0.9684 0.112 Uiso 1 1 calc R . .
H19C H 1.2939 0.0610 0.9761 0.112 Uiso 1 1 calc R . .
C3C C 1.5365(11) 0.3527(11) 1.4017(11) 0.113(7) Uani 1 1 d . . .
H3CA H 1.5096 0.3829 1.4156 0.135 Uiso 1 1 calc R . .
H3CB H 1.5416 0.3261 1.4380 0.135 Uiso 1 1 calc R . .
C14 C 1.0182(9) 0.0039(9) 0.8014(9) 0.063(4) Uani 1 1 d . . .
H14A H 1.0254 -0.0111 0.7557 0.076 Uiso 1 1 calc R . .
C8C C 1.3989(11) 0.2590(10) 1.1809(9) 0.103(7) Uani 1 1 d . . .
H8CA H 1.3951 0.2882 1.1474 0.155 Uiso 1 1 calc R . .
H8CB H 1.3451 0.2291 1.1835 0.155 Uiso 1 1 calc R . .
H8CC H 1.4139 0.2198 1.1604 0.155 Uiso 1 1 calc R . .
C4B C 1.5566(9) 0.2716(9) 0.9459(8) 0.085(5) Uani 1 1 d . . .
H4BA H 1.6038 0.3136 0.9942 0.127 Uiso 1 1 calc R . .
H4BB H 1.5264 0.2201 0.9521 0.127 Uiso 1 1 calc R . .
H4BC H 1.5192 0.2909 0.9306 0.127 Uiso 1 1 calc R . .
C43 C 1.5314(11) -0.4906(10) 0.8332(13) 0.081(6) Uani 1 1 d . . .
H43A H 1.5770 -0.4925 0.8270 0.097 Uiso 1 1 calc R . .
C30 C 1.2379(9) -0.1768(9) 0.6977(9) 0.066(4) Uani 1 1 d . . .
H30A H 1.2461 -0.1360 0.7411 0.079 Uiso 1 1 calc R . .
C20 C 1.3389(8) 0.2511(8) 0.9326(8) 0.083(5) Uani 1 1 d . . .
H20A H 1.3675 0.2536 0.9825 0.125 Uiso 1 1 calc R . .
H20B H 1.2951 0.2620 0.9339 0.125 Uiso 1 1 calc R . .
H20C H 1.3789 0.2928 0.9208 0.125 Uiso 1 1 calc R . .
C2D C 0.9336(8) -0.1896(8) 0.8465(8) 0.069(5) Uani 1 1 d . . .
H2DA H 0.9081 -0.1636 0.8222 0.104 Uiso 1 1 calc R A 1
H2DB H 0.9778 -0.1490 0.8969 0.104 Uiso 1 1 calc R A 1
H2DC H 0.8913 -0.2361 0.8519 0.104 Uiso 1 1 calc R A 1
C42 C 1.4598(12) -0.5162(11) 0.7698(11) 0.085(6) Uani 1 1 d . . .
H42A H 1.4569 -0.5341 0.7196 0.102 Uiso 1 1 calc R . .
C6B C 1.5203(10) 0.0679(9) 0.8308(10) 0.091(6) Uani 1 1 d . . .
H6BA H 1.4829 0.0140 0.8299 0.137 Uiso 1 1 calc R . .
H6BB H 1.5636 0.1043 0.8826 0.137 Uiso 1 1 calc R . .
H6BC H 1.5460 0.0606 0.7955 0.137 Uiso 1 1 calc R . .
C54 C 1.2219(8) 0.3152(8) 1.0610(9) 0.087(6) Uani 1 1 d . . .
H54A H 1.2065 0.3234 1.0137 0.130 Uiso 1 1 calc R . .
H54B H 1.1741 0.2666 1.0586 0.130 Uiso 1 1 calc R . .
H54C H 1.2682 0.3065 1.0672 0.130 Uiso 1 1 calc R . .
C39 C 1.1225(9) -0.5659(9) 0.5344(8) 0.084(5) Uani 1 1 d . . .
H39A H 1.0663 -0.5871 0.4978 0.127 Uiso 1 1 calc R . .
H39B H 1.1331 -0.6107 0.5279 0.127 Uiso 1 1 calc R . .
H39C H 1.1633 -0.5216 0.5255 0.127 Uiso 1 1 calc R . .
C29 C 1.2285(10) -0.2512(10) 0.7024(10) 0.077(5) Uani 1 1 d . . .
H29A H 1.2271 -0.2615 0.7468 0.092 Uiso 1 1 calc R . .
C8 C 1.0097(8) 0.3476(8) 0.9507(8) 0.069(5) Uani 1 1 d . . .
H8A H 1.0071 0.3965 0.9709 0.103 Uiso 1 1 calc R . .
H8B H 1.0283 0.3501 0.9093 0.103 Uiso 1 1 calc R . .
H8C H 1.0490 0.3461 0.9915 0.103 Uiso 1 1 calc R . .
C2C C 1.3373(10) 0.2480(10) 1.3293(10) 0.105(7) Uani 1 1 d . . .
H2CA H 1.2878 0.2014 1.3272 0.157 Uiso 1 1 calc R . .
H2CB H 1.3208 0.2652 1.2885 0.157 Uiso 1 1 calc R . .
H2CC H 1.3643 0.2943 1.3789 0.157 Uiso 1 1 calc R . .
C8A C 1.1684(9) 0.2397(9) 0.6443(10) 0.093(6) Uani 1 1 d . . .
H8AA H 1.2232 0.2763 0.6463 0.139 Uiso 1 1 calc R . .
H8AB H 1.1282 0.2066 0.5909 0.139 Uiso 1 1 calc R . .
H8AC H 1.1717 0.2030 0.6693 0.139 Uiso 1 1 calc R . .
C8B C 1.4889(9) 0.2996(9) 0.7729(10) 0.091(6) Uani 1 1 d . . .
H8BA H 1.4422 0.3066 0.7543 0.136 Uiso 1 1 calc R . .
H8BB H 1.5167 0.3037 0.7380 0.136 Uiso 1 1 calc R . .
H8BC H 1.5285 0.3429 0.8239 0.136 Uiso 1 1 calc R . .
C2A C 0.9704(9) 0.2158(9) 0.5512(9) 0.092(6) Uani 1 1 d . . .
H2AA H 0.9253 0.1713 0.5028 0.137 Uiso 1 1 calc R . .
H2AB H 1.0211 0.2445 0.5432 0.137 Uiso 1 1 calc R . .
H2AC H 0.9549 0.2550 0.5702 0.137 Uiso 1 1 calc R . .
C38 C 0.9793(9) -0.5628(9) 0.5781(9) 0.100(6) Uani 1 1 d . . .
H38A H 0.9736 -0.5892 0.5266 0.150 Uiso 1 1 calc R . .
H38B H 0.9692 -0.5179 0.5805 0.150 Uiso 1 1 calc R . .
H38C H 0.9388 -0.6037 0.5902 0.150 Uiso 1 1 calc R . .
C4C C 1.6237(9) 0.4155(9) 1.4128(10) 0.098(6) Uani 1 1 d . . .
H4CA H 1.6544 0.4575 1.4652 0.147 Uiso 1 1 calc R . .
H4CB H 1.6199 0.4421 1.3769 0.147 Uiso 1 1 calc R . .
H4CC H 1.6530 0.3873 1.4033 0.147 Uiso 1 1 calc R . .
C45 C 1.4653(9) -0.4627(9) 0.9156(10) 0.082(5) Uani 1 1 d . . .
H45A H 1.4704 -0.4433 0.9664 0.099 Uiso 1 1 calc R . .
C5C C 1.5220(11) 0.2388(11) 1.2992(11) 0.115(7) Uani 1 1 d . . .
H5CA H 1.4834 0.1912 1.2495 0.138 Uiso 1 1 calc R . .
H5CB H 1.5694 0.2778 1.2913 0.138 Uiso 1 1 calc R . .
C1C C 1.3982(10) 0.2216(11) 1.3191(11) 0.109(6) Uani 1 1 d . . .
H1CA H 1.4132 0.2040 1.3608 0.131 Uiso 1 1 calc R . .
H1CB H 1.3679 0.1722 1.2706 0.131 Uiso 1 1 calc R . .
C7C C 1.4671(14) 0.3230(11) 1.2628(13) 0.127(9) Uani 1 1 d . . .
H7CA H 1.5210 0.3539 1.2596 0.152 Uiso 1 1 calc R . .
H7CB H 1.4522 0.3632 1.2827 0.152 Uiso 1 1 calc R . .
C44 C 1.5327(9) -0.4637(10) 0.9021(12) 0.109(8) Uani 1 1 d . . .
H44A H 1.5818 -0.4438 0.9451 0.130 Uiso 1 1 calc R . .
C1D C 0.9716(13) -0.2219(14) 0.7957(13) 0.040(5) Uani 0.548(8) 1 d P B 1
H1DA H 0.9272 -0.2615 0.7450 0.048 Uiso 0.548(8) 1 d PR B 1
H1DB H 1.0129 -0.1751 0.7898 0.048 Uiso 0.548(8) 1 d PR B 1
C4D C 1.0020(8) -0.3392(8) 0.6965(8) 0.061(4) Uani 1 1 d . . .
H4DA H 1.0332 -0.3447 0.6661 0.092 Uiso 1 1 calc R B 1
H4DB H 0.9673 -0.3199 0.6740 0.092 Uiso 1 1 calc R B 1
H4DC H 0.9666 -0.3930 0.6968 0.092 Uiso 1 1 calc R B 1
C6D C 1.1433(8) -0.1174(8) 0.9291(9) 0.076(5) Uani 1 1 d . . .
H6DA H 1.1942 -0.1141 0.9575 0.113 Uiso 1 1 calc R B .
H6DB H 1.1222 -0.0992 0.9649 0.113 Uiso 1 1 calc R . .
H6DC H 1.1553 -0.0818 0.9010 0.113 Uiso 1 1 calc R . .
C3D C 1.0613(14) -0.2786(15) 0.7761(14) 0.054(6) Uani 0.548(8) 1 d P B 1
H3DA H 1.0973 -0.2970 0.7981 0.064 Uiso 0.548(8) 1 d PR B 1
H3DB H 1.0964 -0.2257 0.7742 0.064 Uiso 0.548(8) 1 d PR B 1
C5D C 1.0879(11) -0.1928(12) 0.882(2) 0.33(3) Uani 1 1 d . B .
H5DA H 1.1018 -0.2181 0.9166 0.393 Uiso 1 1 calc R . .
H5DB H 1.1191 -0.1957 0.8500 0.393 Uiso 1 1 calc R . .
C1F C 0.9560(15) -0.2467(16) 0.8698(15) 0.040(5) Uani 0.452(8) 1 d P B 2
H1FA H 0.9846 -0.2247 0.9254 0.048 Uiso 0.452(8) 1 d PR B 2
H1FB H 0.9044 -0.2997 0.8530 0.048 Uiso 0.452(8) 1 d PR B 2
C3F C 0.9585(17) -0.3117(18) 0.7485(17) 0.054(6) Uani 0.452(8) 1 d P B 2
H3FA H 0.9443 -0.2752 0.7306 0.064 Uiso 0.452(8) 1 d PR B 2
H3FB H 0.9068 -0.3599 0.7410 0.064 Uiso 0.452(8) 1 d PR B 2
C8D C 0.9769(9) -0.4018(8) 0.8464(8) 0.066(4) Uani 1 1 d . . .
H8DA H 0.9292 -0.4501 0.8445 0.099 Uiso 1 1 calc R B 1
H8DB H 1.0226 -0.3742 0.8971 0.099 Uiso 1 1 calc R B 1
H8DC H 0.9950 -0.4196 0.8077 0.099 Uiso 1 1 calc R B 1
C7D C 0.9528(14) -0.3444(13) 0.8317(15) 0.048(5) Uani 0.548(8) 1 d P B 1
H7DA H 0.9056 -0.3757 0.7817 0.057 Uiso 0.548(8) 1 d PR B 1
H7DB H 0.9316 -0.3304 0.8691 0.057 Uiso 0.548(8) 1 d PR B 1
C7F C 1.0365(17) -0.3184(17) 0.8641(18) 0.048(5) Uani 0.452(8) 1 d P B 2
H7FA H 1.0571 -0.2901 0.9194 0.057 Uiso 0.452(8) 1 d PR B 2
H7FB H 1.0835 -0.3166 0.8540 0.057 Uiso 0.452(8) 1 d PR B 2

loop_
_atom_site_aniso_label
_atom_site_aniso_U_11
_atom_site_aniso_U_22
_atom_site_aniso_U_33
_atom_site_aniso_U_23
_atom_site_aniso_U_13
_atom_site_aniso_U_12
W1 0.0304(3) 0.0289(3) 0.0336(4) 0.0137(3) 0.0167(3) 0.0130(2)
Se1 0.0447(8) 0.0457(8) 0.0542(10) 0.0295(8) 0.0288(8) 0.0264(7)
S1 0.0437(19) 0.047(2) 0.037(2) 0.0160(18) 0.0210(18) 0.0234(17)
O1 0.051(6) 0.065(7) 0.082(8) 0.038(6) 0.042(6) 0.028(5)
W2 0.0278(3) 0.0298(3) 0.0308(4) 0.0089(3) 0.0143(3) 0.0113(2)
Se2 0.0413(7) 0.0382(8) 0.0389(9) 0.0162(7) 0.0239(7) 0.0198(6)
S2 0.0345(18) 0.037(2) 0.044(2) 0.0106(17) 0.0126(18) 0.0159(16)
W3 0.0353(3) 0.0250(3) 0.0367(4) 0.0110(3) 0.0168(3) 0.0130(2)
Se3 0.0440(8) 0.0363(8) 0.0423(9) 0.0187(7) 0.0211(7) 0.0194(7)
S3 0.0328(18) 0.039(2) 0.044(2) 0.0148(17) 0.0184(18) 0.0128(16)
Se4 0.0512(8) 0.0448(8) 0.0571(11) 0.0291(8) 0.0358(8) 0.0272(7)
S4 0.0363(18) 0.0330(19) 0.038(2) 0.0115(17) 0.0180(17) 0.0143(15)
S5 0.0429(19) 0.053(2) 0.033(2) 0.0133(18) 0.0131(18) 0.0212(18)
S6 0.0380(19) 0.036(2) 0.045(2) 0.0014(18) 0.0170(19) 0.0127(16)
S7 0.0329(18) 0.0339(19) 0.043(2) 0.0191(17) 0.0145(17) 0.0130(15)
S8 0.0346(18) 0.0332(19) 0.040(2) 0.0173(17) 0.0154(17) 0.0150(15)
S9 0.0365(18) 0.0303(18) 0.041(2) 0.0093(17) 0.0192(18) 0.0117(15)
S10 0.0433(19) 0.0302(19) 0.051(2) 0.0127(18) 0.0272(19) 0.0147(16)
S11 0.043(2) 0.036(2) 0.056(3) 0.0114(19) 0.010(2) 0.0173(17)
S12 0.060(2) 0.0355(19) 0.033(2) 0.0087(17) 0.0173(19) 0.0228(18)
S13 0.048(2) 0.0329(19) 0.053(3) 0.0186(18) 0.023(2) 0.0150(17)
S14 0.043(2) 0.041(2) 0.051(3) 0.0175(18) 0.0197(19) 0.0195(17)
S15 0.051(2) 0.050(2) 0.049(3) 0.0260(19) 0.024(2) 0.0261(18)
S16 0.048(2) 0.037(2) 0.051(3) 0.0109(18) 0.017(2) 0.0214(17)
W4 0.0362(3) 0.0320(3) 0.0415(4) 0.0158(3) 0.0202(3) 0.0157(3)
O2 0.056(6) 0.050(6) 0.071(8) 0.036(6) 0.045(6) 0.021(5)
O4 0.053(6) 0.053(6) 0.090(9) 0.049(6) 0.032(6) 0.015(5)
O3 0.076(7) 0.045(6) 0.088(9) 0.032(6) 0.064(7) 0.020(5)
N1A 0.041(6) 0.036(7) 0.040(8) 0.013(6) 0.014(6) 0.019(6)
C3 0.033(7) 0.024(7) 0.013(7) -0.004(6) -0.005(6) 0.007(6)
C1 0.031(7) 0.032(8) 0.041(9) 0.004(7) 0.006(7) 0.015(6)
C48 0.019(7) 0.042(8) 0.032(8) 0.008(7) -0.001(6) 0.005(6)
C51 0.031(7) 0.059(10) 0.050(10) 0.029(8) 0.023(7) 0.018(7)
C16 0.036(8) 0.058(9) 0.032(9) 0.019(7) 0.012(7) 0.037(7)
C10 0.037(8) 0.034(8) 0.039(9) 0.003(7) 0.014(7) 0.023(7)
C17 0.032(8) 0.090(12) 0.021(9) 0.013(9) 0.016(7) 0.011(9)
C52 0.017(7) 0.061(10) 0.025(8) 0.003(7) -0.001(6) 0.011(7)
C24 0.029(7) 0.059(9) 0.028(8) 0.009(7) 0.004(7) 0.013(7)
C2 0.043(8) 0.020(7) 0.053(10) 0.014(7) 0.015(8) 0.013(6)
C25 0.049(8) 0.033(8) 0.046(10) 0.009(7) 0.023(8) 0.021(7)
C11 0.061(9) 0.049(9) 0.024(9) 0.007(7) 0.022(8) 0.021(8)
C31 0.044(8) 0.019(7) 0.047(10) 0.007(7) 0.011(7) 0.012(6)
C46 0.031(8) 0.063(10) 0.039(9) 0.026(8) 0.019(7) 0.029(8)
C1A 0.065(10) 0.046(10) 0.050(11) 0.010(9) 0.010(9) 0.020(8)
C18 0.036(8) 0.044(9) 0.035(9) -0.009(8) 0.016(7) 0.007(7)
C7 0.046(8) 0.037(8) 0.059(10) 0.026(7) 0.035(8) 0.021(7)
C12 0.041(9) 0.062(10) 0.056(11) 0.007(9) 0.008(8) 0.025(8)
C23 0.022(7) 0.059(9) 0.043(9) 0.022(7) 0.000(7) 0.015(7)
C33 0.034(7) 0.031(8) 0.042(9) 0.020(7) 0.015(7) 0.009(6)
C22 0.038(7) 0.036(7) 0.016(7) 0.017(6) 0.015(6) 0.016(6)
C21 0.028(7) 0.033(8) 0.044(9) 0.014(7) 0.021(7) 0.011(6)
C34 0.056(8) 0.029(8) 0.063(11) 0.012(7) 0.034(8) 0.018(7)
C55 0.046(8) 0.055(9) 0.040(10) 0.024(8) 0.033(8) 0.027(8)
C32 0.049(8) 0.022(7) 0.034(9) 0.008(6) 0.022(7) 0.013(6)
C37 0.089(11) 0.030(8) 0.034(10) 0.012(7) 0.005(9) 0.028(8)
C13 0.060(11) 0.083(12) 0.097(15) 0.060(12) 0.052(12) 0.050(10)
C40 0.046(8) 0.035(8) 0.035(9) 0.016(7) 0.007(8) 0.026(7)
N1B 0.029(6) 0.048(7) 0.020(6) 0.010(5) 0.009(5) 0.016(5)
C6 0.064(9) 0.017(7) 0.053(10) 0.018(7) 0.035(8) 0.014(7)
C15 0.049(9) 0.047(9) 0.054(10) 0.024(8) 0.026(8) 0.028(7)
C7A 0.054(9) 0.039(8) 0.065(11) 0.011(8) 0.032(9) 0.010(7)
C60 0.064(10) 0.040(9) 0.046(11) 0.016(8) 0.025(9) 0.028(8)
C47 0.037(8) 0.043(9) 0.042(9) 0.017(7) 0.023(7) 0.011(7)
C28 0.076(11) 0.082(13) 0.124(18) 0.075(13) 0.062(13) 0.055(10)
C3A 0.078(11) 0.044(9) 0.070(13) 0.022(9) 0.038(10) 0.038(9)
C4 0.047(8) 0.056(9) 0.043(9) 0.019(8) 0.023(8) 0.020(7)
C5A 0.059(9) 0.032(8) 0.051(10) 0.005(7) 0.007(8) 0.026(7)
C57 0.051(10) 0.025(9) 0.089(15) -0.001(9) 0.005(10) 0.009(7)
C49 0.053(9) 0.060(10) 0.068(12) 0.035(9) 0.030(9) 0.012(8)
C4A 0.102(12) 0.085(12) 0.060(12) 0.045(10) 0.040(11) 0.061(11)
C26 0.056(9) 0.048(9) 0.021(8) 0.003(7) 0.002(7) 0.017(8)
C35 0.040(8) 0.041(8) 0.070(11) 0.007(8) 0.021(8) 0.008(7)
C50 0.043(8) 0.051(9) 0.071(11) 0.019(8) 0.013(8) 0.021(7)
C3B 0.058(9) 0.042(9) 0.060(12) 0.013(8) 0.012(9) 0.012(8)
C1B 0.048(9) 0.078(11) 0.080(13) 0.041(10) 0.042(10) 0.036(9)
C59 0.088(12) 0.071(11) 0.048(11) 0.033(10) 0.038(10) 0.054(11)
C5 0.071(10) 0.060(10) 0.047(10) 0.014(8) 0.026(9) 0.037(8)
C27 0.058(10) 0.038(10) 0.082(14) 0.010(9) 0.009(10) 0.022(8)
C56 0.054(9) 0.041(9) 0.041(10) -0.003(8) -0.001(8) 0.025(8)
C6A 0.091(12) 0.073(11) 0.074(13) 0.026(10) 0.051(11) 0.049(10)
C36 0.050(9) 0.035(8) 0.052(10) 0.011(7) -0.001(8) 0.023(7)
C9 0.084(10) 0.041(9) 0.040(10) 0.005(7) 0.028(9) 0.028(8)
C2B 0.083(11) 0.100(13) 0.052(12) 0.025(10) 0.037(10) 0.052(10)
C58 0.078(12) 0.056(12) 0.125(18) 0.064(12) 0.070(13) 0.048(10)
C7B 0.035(8) 0.084(11) 0.036(9) 0.017(8) 0.017(7) 0.032(8)
C41 0.058(10) 0.113(14) 0.105(16) 0.073(12) 0.043(11) 0.070(10)
C5B 0.046(8) 0.044(9) 0.053(10) 0.017(8) 0.026(8) 0.009(7)
C53 0.075(10) 0.111(13) 0.032(10) 0.037(9) 0.027(9) 0.048(10)
N1D 0.034(6) 0.034(6) 0.047(8) 0.007(6) 0.012(6) 0.012(6)
N1C 0.053(7) 0.045(7) 0.050(9) 0.016(7) 0.031(7) 0.022(6)
C6C 0.069(11) 0.096(13) 0.142(18) 0.096(13) 0.046(12) 0.050(10)
C19 0.086(11) 0.086(12) 0.052(11) 0.024(9) 0.024(10) 0.049(10)
C3C 0.119(16) 0.095(15) 0.081(16) 0.006(13) 0.022(14) 0.049(14)
C14 0.065(11) 0.097(13) 0.053(12) 0.041(10) 0.045(10) 0.047(10)
C8C 0.137(16) 0.111(15) 0.060(13) 0.004(12) 0.049(13) 0.076(14)
C4B 0.088(11) 0.087(12) 0.054(11) -0.005(10) 0.029(10) 0.043(10)
C43 0.068(12) 0.052(11) 0.14(2) 0.038(12) 0.060(14) 0.040(10)
C30 0.098(12) 0.062(11) 0.037(11) 0.026(9) 0.023(9) 0.042(10)
C20 0.069(10) 0.076(11) 0.052(11) -0.020(9) 0.015(9) 0.027(9)
C2D 0.071(10) 0.054(10) 0.077(12) 0.014(9) 0.026(10) 0.038(9)
C42 0.104(14) 0.131(16) 0.085(15) 0.068(13) 0.062(13) 0.087(14)
C6B 0.098(13) 0.080(12) 0.111(16) 0.048(12) 0.046(13) 0.051(11)
C54 0.069(10) 0.077(11) 0.083(13) -0.008(10) 0.027(10) 0.037(9)
C39 0.108(13) 0.076(12) 0.035(11) 0.000(9) 0.004(10) 0.049(11)
C29 0.116(14) 0.087(13) 0.106(16) 0.073(12) 0.088(13) 0.074(12)
C8 0.059(9) 0.057(10) 0.067(12) 0.011(9) 0.036(9) 0.015(8)
C2C 0.129(15) 0.145(17) 0.106(16) 0.050(13) 0.087(14) 0.102(14)
C8A 0.105(13) 0.087(12) 0.141(17) 0.055(12) 0.100(14) 0.061(11)
C8B 0.080(12) 0.093(13) 0.148(19) 0.073(13) 0.062(13) 0.063(11)
C2A 0.085(12) 0.082(12) 0.055(12) -0.001(10) 0.022(10) 0.022(10)
C38 0.077(12) 0.086(13) 0.080(13) 0.013(11) -0.028(10) 0.041(10)
C4C 0.082(12) 0.063(11) 0.084(14) -0.006(10) 0.027(12) 0.009(10)
C45 0.062(10) 0.096(13) 0.069(13) -0.003(10) 0.018(10) 0.050(10)
C5C 0.108(15) 0.082(14) 0.092(17) 0.005(13) 0.023(14) 0.027(13)
C1C 0.090(14) 0.104(15) 0.090(16) 0.050(13) 0.021(12) 0.022(12)
C7C 0.22(2) 0.086(15) 0.18(2) 0.086(17) 0.15(2) 0.103(17)
C44 0.033(9) 0.096(14) 0.123(19) -0.027(13) -0.008(11) 0.034(10)
C1D 0.035(11) 0.054(12) 0.031(12) 0.021(10) 0.013(9) 0.022(10)
C4D 0.083(11) 0.071(11) 0.055(11) 0.029(9) 0.042(10) 0.051(9)
C6D 0.054(9) 0.058(10) 0.089(13) 0.008(10) 0.028(10) 0.021(9)
C3D 0.054(12) 0.060(14) 0.051(15) 0.015(12) 0.027(12) 0.034(12)
C5D 0.047(12) 0.081(16) 0.55(6) -0.15(3) -0.03(2) 0.017(12)
C1F 0.035(11) 0.054(12) 0.031(12) 0.021(10) 0.013(9) 0.022(10)
C3F 0.054(12) 0.060(14) 0.051(15) 0.015(12) 0.027(12) 0.034(12)
C8D 0.097(12) 0.058(10) 0.048(11) 0.026(9) 0.040(10) 0.038(9)
C7D 0.051(11) 0.036(12) 0.060(15) 0.019(11) 0.033(12) 0.020(11)
C7F 0.051(11) 0.036(12) 0.060(15) 0.019(11) 0.033(12) 0.020(11)

loop_
_atom_type_symbol
_atom_type_description
_atom_type_scat_dispersion_real
_atom_type_scat_dispersion_imag
_atom_type_scat_source
C C 0.0033 0.0016 'International Tables Vol C Tables 4.2.6.8 and 6.1.1.4'
H H 0.0000 0.0000 'International Tables Vol C Tables 4.2.6.8 and 6.1.1.4'
N N 0.0061 0.0033 'International Tables Vol C Tables 4.2.6.8 and 6.1.1.4'
O O 0.0106 0.0060 'International Tables Vol C Tables 4.2.6.8 and 6.1.1.4'
S S 0.1246 0.1234 'International Tables Vol C Tables 4.2.6.8 and 6.1.1.4'
Se Se -0.0929 2.2259 'International Tables Vol C Tables 4.2.6.8 and 6.1.1.4'
W W -0.8490 6.8722 'International Tables Vol C Tables 4.2.6.8 and 6.1.1.4'

loop_
_geom_angle_atom_site_label_1
_geom_angle_atom_site_label_2
_geom_angle_atom_site_label_3
_geom_angle
_geom_angle_site_symmetry_1
_geom_angle_site_symmetry_3
_geom_angle_publ_flag
C1 W1 S4 79.6(3) . . ?
C1 W1 S2 75.2(4) . . ?
S4 W1 S2 89.26(10) . . ?
C1 W1 S3 133.0(4) . . ?
S4 W1 S3 80.20(10) . . ?
S2 W1 S3 146.09(12) . . ?
C1 W1 S1 139.7(3) . . ?
S4 W1 S1 131.40(11) . . ?
S2 W1 S1 79.79(11) . . ?
S3 W1 S1 83.33(11) . . ?
C1 W1 Se1 77.7(3) . . ?
S4 W1 Se1 131.74(9) . . ?
S2 W1 Se1 124.29(8) . . ?
S3 W1 Se1 85.12(9) . . ?
S1 W1 Se1 91.46(8) . . ?
C10 Se1 W1 110.6(4) . . ?
C2 S1 W1 110.3(4) . . ?
C16 W2 S8 77.5(3) . . ?
C16 W2 S6 74.3(3) . . ?
S8 W2 S6 88.70(11) . . ?
C16 W2 S5 131.4(3) . . ?
S8 W2 S5 142.24(10) . . ?
S6 W2 S5 79.43(12) . . ?
C16 W2 S7 140.1(4) . . ?
S8 W2 S7 80.48(10) . . ?
S6 W2 S7 138.05(10) . . ?
S5 W2 S7 84.81(11) . . ?
C16 W2 Se2 76.4(3) . . ?
S8 W2 Se2 122.41(8) . . ?
S6 W2 Se2 130.45(8) . . ?
S5 W2 Se2 91.43(8) . . ?
S7 W2 Se2 88.23(7) . . ?
C25 Se2 W2 115.3(3) . . ?
C3 S2 W1 110.7(4) . . ?
C31 W3 S9 78.2(3) . . ?
C31 W3 S11 74.3(4) . . ?
S9 W3 S11 88.60(11) . . ?
C31 W3 S12 131.3(3) . . ?
S9 W3 S12 141.84(12) . . ?
S11 W3 S12 79.67(12) . . ?
C31 W3 S10 141.3(4) . . ?
S9 W3 S10 80.74(10) . . ?
S11 W3 S10 137.21(13) . . ?
S12 W3 S10 83.68(11) . . ?
C31 W3 Se3 76.4(3) . . ?
S9 W3 Se3 122.78(9) . . ?
S11 W3 Se3 130.68(9) . . ?
S12 W3 Se3 91.21(9) . . ?
S10 W3 Se3 88.51(9) . . ?
C40 Se3 W3 116.0(4) . . ?
C6 S3 W1 109.3(4) . . ?
C55 Se4 W4 109.2(3) . . ?
C7 S4 W1 111.0(4) . . ?
C17 S5 W2 109.2(6) . . ?
C18 S6 W2 112.0(5) . . ?
C21 S7 W2 109.3(4) . . ?
C22 S8 W2 110.9(4) . . ?
C32 S9 W3 111.0(4) . . ?
C33 S10 W3 108.4(4) . . ?
C36 S11 W3 111.7(5) . . ?
C37 S12 W3 109.6(5) . . ?
C47 S13 W4 108.3(4) . . ?
C48 S14 W4 111.5(5) . . ?
C51 S15 W4 110.2(5) . . ?
C52 S16 W4 111.4(5) . . ?
C46 W4 S14 79.6(3) . . ?
C46 W4 S16 75.2(4) . . ?
S14 W4 S16 88.27(12) . . ?
C46 W4 S15 137.4(4) . . ?
S14 W4 S15 133.81(11) . . ?
S16 W4 S15 79.87(12) . . ?
C46 W4 S13 134.4(4) . . ?
S14 W4 S13 80.24(12) . . ?
S16 W4 S13 144.14(11) . . ?
S15 W4 S13 83.94(12) . . ?
C46 W4 Se4 78.8(3) . . ?
S14 W4 Se4 131.73(9) . . ?
S16 W4 Se4 126.16(8) . . ?
S15 W4 Se4 89.19(8) . . ?
S13 W4 Se4 85.06(8) . . ?
C1A N1A C5A 112.7(10) . . ?
C1A N1A C7A 113.2(10) . . ?
C5A N1A C7A 103.9(9) . . ?
C1A N1A C3A 106.9(10) . . ?
C5A N1A C3A 109.1(9) . . ?
C7A N1A C3A 111.0(10) . . ?
C2 C3 C5 125.1(11) . . ?
C2 C3 S2 119.4(9) . . ?
C5 C3 S2 115.0(8) . . ?
O1 C1 W1 178.6(11) . . ?
C47 C48 C50 127.4(11) . . ?
C47 C48 S14 116.6(10) . . ?
C50 C48 S14 115.7(9) . . ?
C52 C51 C53 123.4(13) . . ?
C52 C51 S15 120.3(11) . . ?
C53 C51 S15 116.2(10) . . ?
O2 C16 W2 177.4(10) . . ?
C11 C10 C15 118.3(10) . . ?
C11 C10 Se1 120.2(9) . . ?
C15 C10 Se1 121.5(10) . . ?
C18 C17 C19 125.7(14) . . ?
C18 C17 S5 121.1(12) . . ?
C19 C17 S5 113.1(12) . . ?
C51 C52 C54 126.9(14) . . ?
C51 C52 S16 118.0(10) . . ?
C54 C52 S16 114.8(11) . . ?
C3 C2 C4 123.4(11) . . ?
C3 C2 S1 119.5(10) . . ?
C4 C2 S1 117.0(8) . . ?
C30 C25 C26 120.2(13) . . ?
C30 C25 Se2 124.8(10) . . ?
C26 C25 Se2 114.8(11) . . ?
C10 C11 C12 121.9(12) . . ?
O3 C31 W3 176.7(12) . . ?
O4 C46 W4 178.9(12) . . ?
N1A C1A C2A 113.5(11) . . ?
C17 C18 C20 124.9(15) . . ?
C17 C18 S6 117.8(10) . . ?
C20 C18 S6 116.8(12) . . ?
C6 C7 C9 126.7(11) . . ?
C6 C7 S4 118.1(9) . . ?
C9 C7 S4 115.2(8) . . ?
C11 C12 C13 119.9(14) . . ?
C32 C33 C35 122.8(10) . . ?
C32 C33 S10 120.3(9) . . ?
C35 C33 S10 116.7(8) . . ?
C21 C22 C24 125.0(10) . . ?
C21 C22 S8 119.7(9) . . ?
C24 C22 S8 115.2(8) . . ?
C22 C21 C23 123.9(11) . . ?
C22 C21 S7 119.0(9) . . ?
C23 C21 S7 117.0(9) . . ?
C60 C55 C56 119.5(13) . . ?
C60 C55 Se4 121.4(11) . . ?
C56 C55 Se4 119.0(11) . . ?
C33 C32 C34 123.7(10) . . ?
C33 C32 S9 118.7(9) . . ?
C34 C32 S9 117.4(8) . . ?
C36 C37 C39 124.9(13) . . ?
C36 C37 S12 120.2(11) . . ?
C39 C37 S12 114.8(11) . . ?
C14 C13 C12 119.0(12) . . ?
C45 C40 C41 117.2(12) . . ?
C45 C40 Se3 121.2(11) . . ?
C41 C40 Se3 121.4(10) . . ?
C7B N1B C3B 111.0(9) . . ?
C7B N1B C1B 110.9(9) . . ?
C3B N1B C1B 107.8(9) . . ?
C7B N1B C5B 104.8(9) . . ?
C3B N1B C5B 110.8(10) . . ?
C1B N1B C5B 111.6(9) . . ?
C7 C6 C8 123.2(11) . . ?
C7 C6 S3 120.0(9) . . ?
C8 C6 S3 116.8(9) . . ?
C14 C15 C10 119.6(13) . . ?
C8A C7A N1A 116.6(10) . . ?
C55 C60 C59 122.1(14) . . ?
C48 C47 C49 122.4(12) . . ?
C48 C47 S13 122.3(10) . . ?
C49 C47 S13 115.3(10) . . ?
C29 C28 C27 120.9(15) . . ?
C4A C3A N1A 118.6(11) . . ?
C6A C5A N1A 115.4(10) . . ?
C58 C57 C56 119.8(14) . . ?
C25 C26 C27 116.3(13) . . ?
C4B C3B N1B 115.6(10) . . ?
C2B C1B N1B 115.8(10) . . ?
C58 C59 C60 120.9(15) . . ?
C28 C27 C26 121.3(15) . . ?
C55 C56 C57 118.0(14) . . ?
C37 C36 C38 124.9(14) . . ?
C37 C36 S11 118.8(11) . . ?
C38 C36 S11 116.3(10) . . ?
C59 C58 C57 119.6(14) . . ?
N1B C7B C8B 116.9(10) . . ?
C40 C41 C42 121.1(15) . . ?
C6B C5B N1B 116.1(10) . . ?
C5D N1D C3F 144(2) . . ?
C5D N1D C7D 136(2) . . ?
C3F N1D C7D 79.7(15) . . ?
C5D N1D C1D 97.5(16) . . ?
C3F N1D C1D 67.0(14) . . ?
C7D N1D C1D 114.0(13) . . ?
C5D N1D C7F 91.6(18) . . ?
C3F N1D C7F 109.8(18) . . ?
C7D N1D C7F 53.9(13) . . ?
C1D N1D C7F 167.6(15) . . ?
C5D N1D C3D 88.4(15) . . ?
C3F N1D C3D 66.2(14) . . ?
C7D N1D C3D 111.5(13) . . ?
C1D N1D C3D 104.6(14) . . ?
C7F N1D C3D 84.0(14) . . ?
C5D N1D C1F 95.9(15) . . ?
C3F N1D C1F 105.2(15) . . ?
C7D N1D C1F 72.2(12) . . ?
C1D N1D C1F 64.8(12) . . ?
C7F N1D C1F 106.0(16) . . ?
C3D N1D C1F 168.9(16) . . ?
C1C N1C C7C 115.7(14) . . ?
C1C N1C C5C 108.8(12) . . ?
C7C N1C C5C 108.6(12) . . ?
C1C N1C C3C 109.2(12) . . ?
C7C N1C C3C 108.2(13) . . ?
C5C N1C C3C 106.0(12) . . ?
C4C C3C N1C 116.0(14) . . ?
C15 C14 C13 121.3(13) . . ?
C44 C43 C42 117.5(15) . . ?
C25 C30 C29 122.9(14) . . ?
C1F C2D C1D 67.5(13) . . ?
C43 C42 C41 119.3(16) . . ?
C28 C29 C30 118.2(15) . . ?
C40 C45 C44 120.5(15) . . ?
C6C C5C N1C 121.1(16) . . ?
N1C C1C C2C 118.7(14) . . ?
N1C C7C C8C 112.5(14) . . ?
C43 C44 C45 124.4(17) . . ?
N1D C1D C2D 112.9(15) . . ?
C3D C4D C3F 66.0(14) . . ?
C4D C3D N1D 112.2(15) . . ?
C6D C5D N1D 162.5(19) . . ?
C2D C1F N1D 112.2(17) . . ?
N1D C3F C4D 114.1(18) . . ?
C7F C8D C7D 57.9(14) . . ?
C8D C7D N1D 121.9(16) . . ?
C8D C7F N1D 122(2) . . ?

loop_
_geom_bond_atom_site_label_1
_geom_bond_atom_site_label_2
_geom_bond_distance
_geom_bond_site_symmetry_2
_geom_bond_publ_flag
W1 C1 2.022(13) . ?
W1 S4 2.348(3) . ?
W1 S2 2.367(3) . ?
W1 S3 2.393(3) . ?
W1 S1 2.397(3) . ?
W1 Se1 2.5468(14) . ?
Se1 C10 1.931(10) . ?
S1 C2 1.724(13) . ?
O1 C1 1.125(12) . ?
W2 C16 1.993(14) . ?
W2 S8 2.343(3) . ?
W2 S6 2.366(3) . ?
W2 S5 2.382(4) . ?
W2 S7 2.397(3) . ?
W2 Se2 2.5391(12) . ?
Se2 C25 1.932(12) . ?
S2 C3 1.741(11) . ?
W3 C31 2.022(14) . ?
W3 S9 2.345(3) . ?
W3 S11 2.357(3) . ?
W3 S12 2.385(3) . ?
W3 S10 2.400(3) . ?
W3 Se3 2.5450(14) . ?
Se3 C40 1.928(12) . ?
S3 C6 1.738(11) . ?
Se4 C55 1.943(13) . ?
Se4 W4 2.5579(12) . ?
S4 C7 1.748(12) . ?
S5 C17 1.748(15) . ?
S6 C18 1.719(15) . ?
S7 C21 1.752(12) . ?
S8 C22 1.739(11) . ?
S9 C32 1.747(11) . ?
S10 C33 1.754(12) . ?
S11 C36 1.706(14) . ?
S12 C37 1.727(14) . ?
S13 C47 1.727(13) . ?
S13 W4 2.392(3) . ?
S14 C48 1.754(12) . ?
S14 W4 2.342(3) . ?
S15 C51 1.730(13) . ?
S15 W4 2.389(4) . ?
S16 C52 1.750(14) . ?
S16 W4 2.359(3) . ?
W4 C46 2.062(14) . ?
O2 C16 1.161(13) . ?
O4 C46 1.112(13) . ?
O3 C31 1.125(12) . ?
N1A C1A 1.464(15) . ?
N1A C5A 1.517(12) . ?
N1A C7A 1.534(13) . ?
N1A C3A 1.532(16) . ?
C3 C2 1.347(14) . ?
C3 C5 1.504(15) . ?
C48 C47 1.338(16) . ?
C48 C50 1.486(15) . ?
C51 C52 1.349(16) . ?
C51 C53 1.515(17) . ?
C10 C11 1.338(16) . ?
C10 C15 1.417(15) . ?
C17 C18 1.321(18) . ?
C17 C19 1.549(19) . ?
C52 C54 1.504(16) . ?
C24 C22 1.505(14) . ?
C2 C4 1.532(15) . ?
C25 C30 1.346(17) . ?
C25 C26 1.401(15) . ?
C11 C12 1.376(15) . ?
C1A C2A 1.553(19) . ?
C18 C20 1.487(16) . ?
C7 C6 1.361(14) . ?
C7 C9 1.509(14) . ?
C12 C13 1.378(17) . ?
C23 C21 1.492(14) . ?
C33 C32 1.346(13) . ?
C33 C35 1.492(14) . ?
C22 C21 1.349(15) . ?
C34 C32 1.485(13) . ?
C55 C60 1.343(17) . ?
C55 C56 1.386(16) . ?
C37 C36 1.347(16) . ?
C37 C39 1.545(17) . ?
C13 C14 1.360(18) . ?
C40 C45 1.327(18) . ?
C40 C41 1.390(17) . ?
N1B C7B 1.491(14) . ?
N1B C3B 1.513(15) . ?
N1B C1B 1.519(13) . ?
N1B C5B 1.514(14) . ?
C6 C8 1.496(15) . ?
C15 C14 1.362(15) . ?
C7A C8A 1.450(14) . ?
C60 C59 1.344(17) . ?
C47 C49 1.518(15) . ?
C28 C29 1.352(19) . ?
C28 C27 1.369(19) . ?
C3A C4A 1.492(18) . ?
C5A C6A 1.498(14) . ?
C57 C58 1.36(2) . ?
C57 C56 1.426(18) . ?
C26 C27 1.430(17) . ?
C3B C4B 1.495(15) . ?
C1B C2B 1.495(17) . ?
C59 C58 1.355(19) . ?
C36 C38 1.517(17) . ?
C7B C8B 1.516(17) . ?
C41 C42 1.410(17) . ?
C5B C6B 1.498(17) . ?
N1D C5D 1.355(19) . ?
N1D C3F 1.44(3) . ?
N1D C7D 1.49(2) . ?
N1D C1D 1.51(2) . ?
N1D C7F 1.53(3) . ?
N1D C3D 1.61(2) . ?
N1D C1F 1.60(2) . ?
N1C C1C 1.451(16) . ?
N1C C7C 1.49(2) . ?
N1C C5C 1.502(18) . ?
N1C C3C 1.561(19) . ?
C6C C5C 1.47(2) . ?
C3C C4C 1.495(18) . ?
C8C C7C 1.53(2) . ?
C43 C44 1.30(2) . ?
C43 C42 1.38(2) . ?
C30 C29 1.391(18) . ?
C2D C1F 1.47(3) . ?
C2D C1D 1.54(2) . ?
C2C C1C 1.508(18) . ?
C45 C44 1.393(17) . ?
C4D C3D 1.46(2) . ?
C4D C3F 1.60(2) . ?
C6D C5D 1.265(19) . ?
C8D C7F 1.39(3) . ?
C8D C7D 1.43(2) . ?
